data_4087008
loop_
_publ_author_name
'Tchawou, Augustin A. S. W.'
'Raducan, Mihai'
'Chen, Peter'

_publ_section_title
;
 Mechanism-Based Design and Optimization of a Catalytic Electrophilic
 Cyclopropanation without Diazomethane
;
_journal_issue 1
_journal_name_full Organometallics
_journal_page_first 180
_journal_paper_doi 10.1021/acs.organomet.6b00531
_journal_volume 36
_journal_year 2017
_chemical_formula_moiety 'C30 H47 B F3 P Pd'
_chemical_formula_sum 'C30 H47 B F3 P Pd'
_chemical_formula_weight 612.85
_space_group_crystal_system monoclinic
_space_group_IT_number 14
_space_group_name_Hall '-P 2ybc'
_space_group_name_H-M_alt 'P 1 21/c 1'
_symmetry_space_group_name_Hall '-P 2ybc'
_symmetry_space_group_name_H-M 'P 1 21/c 1'
_atom_sites_solution_hydrogens geom
_audit_creation_date 2016-02-10
_audit_creation_method
;
Olex2 1.2
(compiled 2015.09.30 svn.r3233 for OlexSys, GUI svn.r5103)
;
_cell_angle_alpha 90
_cell_angle_beta 91.386(3)
_cell_angle_gamma 90
_cell_formula_units_Z 4
_cell_length_a 14.9955(10)
_cell_length_b 10.3337(6)
_cell_length_c 18.7133(12)
_cell_measurement_reflns_used 3771
_cell_measurement_temperature 100.0(2)
_cell_measurement_theta_max 27.15
_cell_measurement_theta_min 4.53
_cell_volume 2898.9(3)
_computing_cell_refinement 'Bruker SAINT'
_computing_data_collection 'Bruker APEX2'
_computing_data_reduction 'Bruker SAINT'
_computing_molecular_graphics 'Olex2 (Dolomanov et al., 2009)'
_computing_publication_material 'Olex2 (Dolomanov et al., 2009)'
_computing_structure_refinement 'XL (Sheldrick, 2008)'
_computing_structure_solution 'XS (Sheldrick, 2008)'
_diffrn_ambient_temperature 100.0(2)
_diffrn_detector 'Bruker APEX2 area detector'
_diffrn_detector_area_resol_mean 8.33
_diffrn_detector_type 'CCD area detector'
_diffrn_measured_fraction_theta_full 0.992
_diffrn_measured_fraction_theta_max 0.993
_diffrn_measurement_device 'kappa-stage diffractometer'
_diffrn_measurement_device_type 'Bruker/Nonius Kappa Apex2'
_diffrn_measurement_method '\w and \f scans'
_diffrn_radiation_monochromator 'double mirror optics'
_diffrn_radiation_probe x-ray
_diffrn_radiation_type MoK\a
_diffrn_radiation_wavelength 0.71073
_diffrn_reflns_av_R_equivalents 0.0696
_diffrn_reflns_av_unetI/netI 0.0804
_diffrn_reflns_Laue_measured_fraction_full 0.992
_diffrn_reflns_Laue_measured_fraction_max 0.993
_diffrn_reflns_limit_h_max 16
_diffrn_reflns_limit_h_min -19
_diffrn_reflns_limit_k_max 13
_diffrn_reflns_limit_k_min -12
_diffrn_reflns_limit_l_max 24
_diffrn_reflns_limit_l_min -24
_diffrn_reflns_number 23002
_diffrn_reflns_point_group_measured_fraction_full 0.992
_diffrn_reflns_point_group_measured_fraction_max 0.993
_diffrn_reflns_theta_full 25.242
_diffrn_reflns_theta_max 27.553
_diffrn_reflns_theta_min 4.784
_diffrn_source 'microfocus sealed X-ray tube'
_diffrn_source_type 'Incoatec I\ms high brilliance'
_diffrn_standards_number 0
_exptl_absorpt_coefficient_mu 0.732
_exptl_absorpt_correction_T_max 0.7340
_exptl_absorpt_correction_T_min 0.6695
_exptl_absorpt_correction_type multi-scan
_exptl_absorpt_process_details
;
SADABS-2014/5 (Bruker,2014/5) was used for absorption correction.
wR2(int) was 0.0942 before and 0.0587 after correction.
The Ratio of minimum to maximum transmission is 0.9121.
The \l/2 correction factor is 0.00150.
;
_exptl_crystal_colour 'clear colourless'
_exptl_crystal_colour_lustre clear
_exptl_crystal_colour_primary colourless
_exptl_crystal_density_diffrn 1.404
_exptl_crystal_description plate
_exptl_crystal_F_000 1280
_exptl_crystal_size_max 0.09
_exptl_crystal_size_mid 0.06
_exptl_crystal_size_min 0.01
_refine_diff_density_max 0.548
_refine_diff_density_min -0.558
_refine_diff_density_rms 0.114
_refine_ls_extinction_method none
_refine_ls_goodness_of_fit_ref 1.033
_refine_ls_hydrogen_treatment constr
_refine_ls_matrix_type full
_refine_ls_number_parameters 337
_refine_ls_number_reflns 6663
_refine_ls_number_restraints 0
_refine_ls_restrained_S_all 1.033
_refine_ls_R_factor_all 0.0712
_refine_ls_R_factor_gt 0.0409
_refine_ls_shift/su_max 0.000
_refine_ls_shift/su_mean 0.000
_refine_ls_structure_factor_coef Fsqd
_refine_ls_weighting_details 'w=1/[\s^2^(Fo^2^)+(0.0171P)^2^+1.3013P] where P=(Fo^2^+2Fc^2^)/3'
_refine_ls_weighting_scheme calc
_refine_ls_wR_factor_gt 0.0714
_refine_ls_wR_factor_ref 0.0800
_reflns_Friedel_coverage 0.000
_reflns_number_gt 4834
_reflns_number_total 6663
_reflns_threshold_expression 'I > 2\s(I)'
_cod_data_source_file om6b00531_si_002.cif
_cod_data_source_block c080216_1_1_0m
_cod_database_code 4087008
_shelxl_version_number 2014/6
_shelx_space_group_comment
;
The symmetry employed for this shelxl refinement is uniquely defined
by the following loop, which should always be used as a source of
symmetry information in preference to the above space-group names.
They are only intended as comments.
;
_olex2_refinement_description
;
1. Fixed Uiso
 At 1.2 times of:
  All C(H) groups, All C(H,H) groups
 At 1.5 times of:
  All C(H,H,H) groups
2.a Ternary CH refined with riding coordinates:
 C11(H11), C14(H14), C8(H8)
2.b Secondary CH2 refined with riding coordinates:
 C1(H1A,H1B)
2.c Aromatic/amide H refined with riding coordinates:
 C21(H21), C4(H4), C18(H18), C20(H20), C19(H19), C6(H6)
2.d Idealised Me refined as rotating group:
 C16(H16A,H16B,H16C), C30(H30A,H30B,H30C), C25(H25A,H25B,H25C), C28(H28A,H28B,
 H28C), C12(H12A,H12B,H12C), C24(H24A,H24B,H24C), C29(H29A,H29B,H29C), C10(H10A,
 H10B,H10C), C26(H26A,H26B,H26C), C9(H9A,H9B,H9C), C13(H13A,H13B,H13C),
 C15(H15A,H15B,H15C)
;
_olex2_date_sample_data_collection 2016-02-08
_olex2_date_sample_submission 2016-02-05
_olex2_submission_original_sample_id c080216_1_1
_olex2_submission_special_instructions 'No special instructions were received'

loop_
_space_group_symop_operation_xyz
'x, y, z'
'-x, y+1/2, -z+1/2'
'-x, -y, -z'
'x, -y-1/2, z-1/2'

loop_
_atom_site_label
_atom_site_type_symbol
_atom_site_fract_x
_atom_site_fract_y
_atom_site_fract_z
_atom_site_U_iso_or_equiv
_atom_site_adp_type
_atom_site_occupancy
_atom_site_site_symmetry_order
_atom_site_calc_flag
_atom_site_refinement_flags_posn
Pd1 Pd 0.24055(2) 0.44829(2) 0.55920(2) 0.00984(7) Uani 1 1 d .
P1 P 0.17016(6) 0.46053(7) 0.66261(4) 0.00904(17) Uani 1 1 d .
F3 F 0.20021(13) 0.61057(17) 0.39097(9) 0.0209(5) Uani 1 1 d .
F2 F 0.32860(14) 0.69288(18) 0.43703(10) 0.0253(5) Uani 1 1 d .
F1 F 0.29706(13) 0.47788(16) 0.45401(9) 0.0173(4) Uani 1 1 d .
C21 C 0.1808(2) 0.2776(3) 0.77631(15) 0.0117(7) Uani 1 1 d .
H21 H 0.1396 0.3318 0.7998 0.014 Uiso 1 1 calc R
C4 C 0.3150(2) 0.1681(3) 0.47815(15) 0.0113(7) Uani 1 1 d .
H4 H 0.2874 0.1269 0.4380 0.014 Uiso 1 1 calc R
C18 C 0.2971(2) 0.1165(3) 0.70851(15) 0.0134(7) Uani 1 1 d .
H18 H 0.3369 0.0599 0.6850 0.016 Uiso 1 1 calc R
C20 C 0.2112(2) 0.1670(3) 0.81055(15) 0.0127(7) Uani 1 1 d .
H20 H 0.1919 0.1467 0.8572 0.015 Uiso 1 1 calc R
C16 C 0.4866(2) 0.4850(3) 0.63669(16) 0.0175(8) Uani 1 1 d .
H16A H 0.5384 0.4671 0.6073 0.026 Uiso 1 1 calc GR
H16B H 0.5061 0.5309 0.6801 0.026 Uiso 1 1 calc GR
H16C H 0.4439 0.5387 0.6096 0.026 Uiso 1 1 calc GR
C30 C 0.0198(2) 0.3109(3) 0.63209(17) 0.0181(8) Uani 1 1 d .
H30A H 0.0470 0.2935 0.5860 0.027 Uiso 1 1 calc GR
H30B H -0.0452 0.3033 0.6270 0.027 Uiso 1 1 calc GR
H30C H 0.0420 0.2481 0.6675 0.027 Uiso 1 1 calc GR
C19 C 0.2700(2) 0.0861(3) 0.77635(16) 0.0163(7) Uani 1 1 d .
H19 H 0.2915 0.0100 0.7995 0.020 Uiso 1 1 calc R
C6 C 0.4389(2) 0.2780(3) 0.53121(15) 0.0117(7) Uani 1 1 d .
H6 H 0.4972 0.3129 0.5276 0.014 Uiso 1 1 calc R
C7 C 0.3934(2) 0.2957(3) 0.59419(15) 0.0101(7) Uani 1 1 d .
C25 C 0.1894(2) 0.5813(3) 0.80280(15) 0.0170(8) Uani 1 1 d .
H25A H 0.1266 0.5602 0.8107 0.026 Uiso 1 1 calc GR
H25B H 0.2052 0.6605 0.8289 0.026 Uiso 1 1 calc GR
H25C H 0.2272 0.5099 0.8200 0.026 Uiso 1 1 calc GR
C23 C 0.2034(2) 0.6019(3) 0.72266(15) 0.0113(7) Uani 1 1 d .
C28 C 0.0077(2) 0.5417(3) 0.59923(16) 0.0160(7) Uani 1 1 d .
H28A H 0.0190 0.6311 0.6145 0.024 Uiso 1 1 calc GR
H28B H -0.0567 0.5284 0.5925 0.024 Uiso 1 1 calc GR
H28C H 0.0375 0.5255 0.5541 0.024 Uiso 1 1 calc GR
C11 C 0.4575(2) 0.1849(3) 0.40750(15) 0.0126(7) Uani 1 1 d .
H11 H 0.4654 0.2695 0.3825 0.015 Uiso 1 1 calc R
C22 C 0.2089(2) 0.3122(3) 0.70801(15) 0.0094(7) Uani 1 1 d .
C5 C 0.4020(2) 0.2104(3) 0.47276(15) 0.0101(7) Uani 1 1 d .
C12 C 0.4129(2) 0.0926(3) 0.35451(16) 0.0193(8) Uani 1 1 d .
H12A H 0.3978 0.0118 0.3789 0.029 Uiso 1 1 calc GR
H12B H 0.4537 0.0740 0.3157 0.029 Uiso 1 1 calc GR
H12C H 0.3583 0.1323 0.3347 0.029 Uiso 1 1 calc GR
C14 C 0.4421(2) 0.3573(3) 0.65709(15) 0.0122(7) Uani 1 1 d .
H14 H 0.3973 0.3765 0.6943 0.015 Uiso 1 1 calc R
C24 C 0.1513(2) 0.7237(3) 0.69916(16) 0.0164(8) Uani 1 1 d .
H24A H 0.1557 0.7350 0.6474 0.025 Uiso 1 1 calc GR
H24B H 0.1764 0.7996 0.7237 0.025 Uiso 1 1 calc GR
H24C H 0.0885 0.7140 0.7115 0.025 Uiso 1 1 calc GR
C3 C 0.2662(2) 0.1832(3) 0.53989(15) 0.0099(7) Uani 1 1 d .
C27 C 0.0442(2) 0.4478(3) 0.65679(15) 0.0118(6) Uani 1 1 d .
C29 C -0.0044(2) 0.4741(3) 0.72638(16) 0.0160(7) Uani 1 1 d .
H29A H 0.0165 0.4133 0.7633 0.024 Uiso 1 1 calc GR
H29B H -0.0688 0.4630 0.7182 0.024 Uiso 1 1 calc GR
H29C H 0.0078 0.5629 0.7422 0.024 Uiso 1 1 calc GR
C8 C 0.1767(2) 0.1144(3) 0.54329(16) 0.0130(7) Uani 1 1 d .
H8 H 0.1476 0.1418 0.5884 0.016 Uiso 1 1 calc R
C10 C 0.1895(3) -0.0321(3) 0.54638(19) 0.0225(8) Uani 1 1 d .
H10A H 0.2192 -0.0613 0.5032 0.034 Uiso 1 1 calc GR
H10B H 0.1313 -0.0745 0.5494 0.034 Uiso 1 1 calc GR
H10C H 0.2263 -0.0546 0.5885 0.034 Uiso 1 1 calc GR
C26 C 0.3026(2) 0.6266(3) 0.71251(17) 0.0186(8) Uani 1 1 d .
H26A H 0.3368 0.5504 0.7280 0.028 Uiso 1 1 calc GR
H26B H 0.3214 0.7017 0.7411 0.028 Uiso 1 1 calc GR
H26C H 0.3133 0.6436 0.6619 0.028 Uiso 1 1 calc GR
C17 C 0.2674(2) 0.2291(3) 0.67321(15) 0.0089(6) Uani 1 1 d .
C9 C 0.1139(2) 0.1508(3) 0.48034(16) 0.0194(8) Uani 1 1 d .
H9A H 0.1120 0.2452 0.4753 0.029 Uiso 1 1 calc GR
H9B H 0.0538 0.1182 0.4893 0.029 Uiso 1 1 calc GR
H9C H 0.1359 0.1123 0.4363 0.029 Uiso 1 1 calc GR
C13 C 0.5503(2) 0.1338(4) 0.42729(18) 0.0263(9) Uani 1 1 d .
H13A H 0.5804 0.1946 0.4601 0.039 Uiso 1 1 calc GR
H13B H 0.5851 0.1247 0.3839 0.039 Uiso 1 1 calc GR
H13C H 0.5451 0.0493 0.4506 0.039 Uiso 1 1 calc GR
C15 C 0.5117(2) 0.2644(3) 0.69000(17) 0.0208(8) Uani 1 1 d .
H15A H 0.5552 0.2411 0.6539 0.031 Uiso 1 1 calc GR
H15B H 0.4819 0.1860 0.7067 0.031 Uiso 1 1 calc GR
H15C H 0.5425 0.3068 0.7304 0.031 Uiso 1 1 calc GR
C1 C 0.2115(3) 0.6318(3) 0.52488(15) 0.0164(8) Uani 1 1 d .
H1A H 0.1466 0.6485 0.5201 0.020 Uiso 1 1 calc R
H1B H 0.2408 0.6996 0.5545 0.020 Uiso 1 1 calc R
C2 C 0.3051(2) 0.2480(3) 0.59965(15) 0.0089(7) Uani 1 1 d .
B1 B 0.2573(3) 0.6108(3) 0.45062(17) 0.0091(7) Uani 1 1 d .

loop_
_atom_site_aniso_label
_atom_site_aniso_U_11
_atom_site_aniso_U_22
_atom_site_aniso_U_33
_atom_site_aniso_U_23
_atom_site_aniso_U_13
_atom_site_aniso_U_12
Pd1 0.01317(14) 0.00870(11) 0.00777(11) 0.00160(9) 0.00262(8) 0.00248(12)
P1 0.0104(5) 0.0084(4) 0.0083(4) 0.0012(3) 0.0016(3) 0.0010(4)
F3 0.0245(13) 0.0244(10) 0.0137(9) -0.0029(7) -0.0056(9) 0.0080(9)
F2 0.0206(13) 0.0245(11) 0.0314(11) -0.0020(8) 0.0120(9) -0.0090(9)
F1 0.0228(12) 0.0167(10) 0.0126(9) 0.0039(7) 0.0058(8) 0.0085(8)
C21 0.013(2) 0.0125(16) 0.0094(15) 0.0001(11) 0.0005(13) 0.0007(14)
C4 0.014(2) 0.0111(15) 0.0090(14) -0.0011(11) -0.0010(13) 0.0006(14)
C18 0.014(2) 0.0111(16) 0.0147(15) 0.0014(12) 0.0002(14) 0.0047(14)
C20 0.0127(19) 0.0158(16) 0.0096(15) 0.0049(11) 0.0017(13) -0.0024(14)
C16 0.019(2) 0.0195(18) 0.0146(16) -0.0044(12) 0.0010(14) -0.0051(15)
C30 0.011(2) 0.0166(17) 0.0263(19) -0.0029(13) 0.0001(15) -0.0023(15)
C19 0.019(2) 0.0157(17) 0.0143(16) 0.0059(12) -0.0024(14) 0.0015(14)
C6 0.0116(19) 0.0097(15) 0.0138(15) 0.0001(11) 0.0012(13) -0.0008(13)
C7 0.014(2) 0.0069(14) 0.0092(14) 0.0023(11) -0.0013(13) 0.0023(13)
C25 0.021(2) 0.0159(17) 0.0138(16) -0.0037(12) 0.0015(14) 0.0006(15)
C23 0.012(2) 0.0087(14) 0.0138(15) -0.0022(11) 0.0018(13) 0.0002(13)
C28 0.0136(19) 0.0170(17) 0.0173(16) 0.0025(13) -0.0029(13) 0.0045(16)
C11 0.014(2) 0.0139(16) 0.0104(15) -0.0024(11) 0.0040(13) -0.0016(14)
C22 0.0099(19) 0.0096(15) 0.0086(14) 0.0010(11) -0.0029(12) -0.0013(13)
C5 0.0116(19) 0.0090(15) 0.0098(15) 0.0029(11) 0.0016(13) 0.0032(13)
C12 0.016(2) 0.0264(19) 0.0152(16) -0.0059(13) 0.0035(14) 0.0005(15)
C14 0.0113(19) 0.0172(16) 0.0082(14) -0.0031(11) 0.0019(13) 0.0018(14)
C24 0.020(2) 0.0099(16) 0.0189(17) -0.0035(12) 0.0025(15) 0.0033(14)
C3 0.0085(19) 0.0075(15) 0.0138(15) 0.0031(11) -0.0007(13) 0.0025(13)
C27 0.0094(18) 0.0120(15) 0.0139(14) 0.0002(12) 0.0011(12) 0.0030(15)
C29 0.015(2) 0.0153(18) 0.0177(16) 0.0010(12) 0.0042(14) 0.0001(14)
C8 0.013(2) 0.0131(16) 0.0128(15) 0.0001(12) 0.0016(13) -0.0005(14)
C10 0.023(2) 0.0116(18) 0.0329(19) -0.0001(13) 0.0021(16) -0.0050(16)
C26 0.018(2) 0.0168(17) 0.0215(18) -0.0053(13) 0.0018(15) -0.0026(15)
C17 0.0077(18) 0.0090(15) 0.0100(15) 0.0011(11) -0.0002(13) -0.0007(13)
C9 0.018(2) 0.0249(19) 0.0148(16) 0.0012(13) -0.0024(14) -0.0010(16)
C13 0.015(2) 0.043(2) 0.0210(18) -0.0110(16) 0.0057(15) 0.0016(18)
C15 0.020(2) 0.0242(19) 0.0177(17) -0.0001(13) -0.0007(15) 0.0068(16)
C1 0.027(2) 0.0098(16) 0.0130(15) 0.0059(12) 0.0029(14) 0.0009(15)
C2 0.0097(19) 0.0065(14) 0.0107(15) 0.0002(11) 0.0026(13) 0.0030(13)
B1 0.009(2) 0.0054(15) 0.0128(18) 0.0018(12) -0.0019(15) -0.0004(15)

loop_
_atom_type_symbol
_atom_type_description
_atom_type_scat_dispersion_real
_atom_type_scat_dispersion_imag
_atom_type_scat_source
C C 0.0033 0.0016 'International Tables Vol C Tables 4.2.6.8 and 6.1.1.4'
H H 0.0000 0.0000 'International Tables Vol C Tables 4.2.6.8 and 6.1.1.4'
B B 0.0013 0.0007 'International Tables Vol C Tables 4.2.6.8 and 6.1.1.4'
F F 0.0171 0.0103 'International Tables Vol C Tables 4.2.6.8 and 6.1.1.4'
P P 0.1023 0.0942 'International Tables Vol C Tables 4.2.6.8 and 6.1.1.4'
Pd Pd -0.9988 1.0072 'International Tables Vol C Tables 4.2.6.8 and 6.1.1.4'

loop_
_geom_angle_atom_site_label_1
_geom_angle_atom_site_label_2
_geom_angle_atom_site_label_3
_geom_angle
P1 Pd1 C2 88.35(7)
P1 Pd1 B1 133.19(8)
F1 Pd1 P1 167.56(5)
F1 Pd1 C2 104.04(8)
F1 Pd1 B1 34.38(9)
C1 Pd1 P1 96.79(9)
C1 Pd1 F1 70.82(10)
C1 Pd1 C2 168.46(13)
C1 Pd1 B1 36.50(11)
C2 Pd1 B1 137.95(10)
C23 P1 Pd1 115.68(10)
C22 P1 Pd1 101.69(10)
C22 P1 C23 106.95(13)
C22 P1 C27 105.80(14)
C27 P1 Pd1 116.01(9)
C27 P1 C23 109.51(14)
B1 F1 Pd1 90.23(15)
C20 C21 H21 119.0
C20 C21 C22 122.0(3)
C22 C21 H21 119.0
C5 C4 H4 118.6
C5 C4 C3 122.8(3)
C3 C4 H4 118.6
C19 C18 H18 119.2
C19 C18 C17 121.6(3)
C17 C18 H18 119.2
C21 C20 H20 120.3
C21 C20 C19 119.5(3)
C19 C20 H20 120.3
H16A C16 H16B 109.5
H16A C16 H16C 109.5
H16B C16 H16C 109.5
C14 C16 H16A 109.5
C14 C16 H16B 109.5
C14 C16 H16C 109.5
H30A C30 H30B 109.5
H30A C30 H30C 109.5
H30B C30 H30C 109.5
C27 C30 H30A 109.5
C27 C30 H30B 109.5
C27 C30 H30C 109.5
C18 C19 C20 119.6(3)
C18 C19 H19 120.2
C20 C19 H19 120.2
C7 C6 H6 118.8
C7 C6 C5 122.4(3)
C5 C6 H6 118.8
C6 C7 C14 118.6(3)
C6 C7 C2 119.6(3)
C2 C7 C14 121.7(3)
H25A C25 H25B 109.5
H25A C25 H25C 109.5
H25B C25 H25C 109.5
C23 C25 H25A 109.5
C23 C25 H25B 109.5
C23 C25 H25C 109.5
C25 C23 P1 115.5(2)
C25 C23 C24 108.2(2)
C24 C23 P1 109.6(2)
C26 C23 P1 107.3(2)
C26 C23 C25 107.6(3)
C26 C23 C24 108.5(3)
H28A C28 H28B 109.5
H28A C28 H28C 109.5
H28B C28 H28C 109.5
C27 C28 H28A 109.5
C27 C28 H28B 109.5
C27 C28 H28C 109.5
C5 C11 H11 107.4
C5 C11 C12 113.1(3)
C5 C11 C13 112.3(3)
C12 C11 H11 107.4
C12 C11 C13 109.0(3)
C13 C11 H11 107.4
C21 C22 P1 122.3(2)
C17 C22 P1 119.4(2)
C17 C22 C21 118.3(3)
C4 C5 C6 117.2(3)
C4 C5 C11 122.7(3)
C6 C5 C11 120.1(3)
C11 C12 H12A 109.5
C11 C12 H12B 109.5
C11 C12 H12C 109.5
H12A C12 H12B 109.5
H12A C12 H12C 109.5
H12B C12 H12C 109.5
C16 C14 H14 107.9
C16 C14 C15 110.0(3)
C7 C14 C16 112.0(2)
C7 C14 H14 107.9
C7 C14 C15 111.1(2)
C15 C14 H14 107.9
C23 C24 H24A 109.5
C23 C24 H24B 109.5
C23 C24 H24C 109.5
H24A C24 H24B 109.5
H24A C24 H24C 109.5
H24B C24 H24C 109.5
C4 C3 C8 117.7(3)
C4 C3 C2 119.6(3)
C2 C3 C8 122.3(3)
C30 C27 P1 108.2(2)
C30 C27 C28 107.0(2)
C30 C27 C29 107.8(3)
C28 C27 P1 109.5(2)
C29 C27 P1 115.7(2)
C29 C27 C28 108.3(3)
C27 C29 H29A 109.5
C27 C29 H29B 109.5
C27 C29 H29C 109.5
H29A C29 H29B 109.5
H29A C29 H29C 109.5
H29B C29 H29C 109.5
C3 C8 H8 107.8
C3 C8 C10 110.7(3)
C3 C8 C9 112.2(3)
C10 C8 H8 107.8
C10 C8 C9 110.2(3)
C9 C8 H8 107.8
C8 C10 H10A 109.5
C8 C10 H10B 109.5
C8 C10 H10C 109.5
H10A C10 H10B 109.5
H10A C10 H10C 109.5
H10B C10 H10C 109.5
C23 C26 H26A 109.5
C23 C26 H26B 109.5
C23 C26 H26C 109.5
H26A C26 H26B 109.5
H26A C26 H26C 109.5
H26B C26 H26C 109.5
C18 C17 C2 114.4(3)
C22 C17 C18 119.0(3)
C22 C17 C2 126.6(3)
C8 C9 H9A 109.5
C8 C9 H9B 109.5
C8 C9 H9C 109.5
H9A C9 H9B 109.5
H9A C9 H9C 109.5
H9B C9 H9C 109.5
C11 C13 H13A 109.5
C11 C13 H13B 109.5
C11 C13 H13C 109.5
H13A C13 H13B 109.5
H13A C13 H13C 109.5
H13B C13 H13C 109.5
C14 C15 H15A 109.5
C14 C15 H15B 109.5
C14 C15 H15C 109.5
H15A C15 H15B 109.5
H15A C15 H15C 109.5
H15B C15 H15C 109.5
Pd1 C1 H1A 113.1
Pd1 C1 H1B 113.1
H1A C1 H1B 110.5
B1 C1 Pd1 93.17(19)
B1 C1 H1A 113.1
B1 C1 H1B 113.1
C7 C2 Pd1 92.73(18)
C7 C2 C17 118.7(3)
C3 C2 Pd1 90.18(18)
C3 C2 C7 118.3(3)
C3 C2 C17 120.0(3)
C17 C2 Pd1 103.94(18)
F3 B1 Pd1 123.1(2)
F3 B1 F2 108.4(2)
F3 B1 F1 105.6(2)
F3 B1 C1 115.7(3)
F2 B1 Pd1 127.8(2)
F2 B1 F1 105.1(3)
F2 B1 C1 115.4(3)
F1 B1 Pd1 55.39(12)
F1 B1 C1 105.6(2)
C1 B1 Pd1 50.34(14)

loop_
_geom_bond_atom_site_label_1
_geom_bond_atom_site_label_2
_geom_bond_distance
Pd1 P1 2.2302(8)
Pd1 F1 2.1833(17)
Pd1 C1 2.045(3)
Pd1 C2 2.400(3)
Pd1 B1 2.653(3)
P1 C23 1.902(3)
P1 C22 1.840(3)
P1 C27 1.893(3)
F3 B1 1.391(4)
F2 B1 1.392(4)
F1 B1 1.498(4)
C21 H21 0.9500
C21 C20 1.383(4)
C21 C22 1.402(4)
C4 H4 0.9500
C4 C5 1.381(4)
C4 C3 1.391(4)
C18 H18 0.9500
C18 C19 1.379(4)
C18 C17 1.406(4)
C20 H20 0.9500
C20 C19 1.383(4)
C16 H16A 0.9800
C16 H16B 0.9800
C16 H16C 0.9800
C16 C14 1.532(4)
C30 H30A 0.9800
C30 H30B 0.9800
C30 H30C 0.9800
C30 C27 1.530(4)
C19 H19 0.9500
C6 H6 0.9500
C6 C7 1.388(4)
C6 C5 1.400(4)
C7 C14 1.511(4)
C7 C2 1.418(4)
C25 H25A 0.9800
C25 H25B 0.9800
C25 H25C 0.9800
C25 C23 1.534(4)
C23 C24 1.540(4)
C23 C26 1.526(5)
C28 H28A 0.9800
C28 H28B 0.9800
C28 H28C 0.9800
C28 C27 1.541(4)
C11 H11 1.0000
C11 C5 1.518(4)
C11 C12 1.519(4)
C11 C13 1.527(5)
C22 C17 1.399(4)
C12 H12A 0.9800
C12 H12B 0.9800
C12 H12C 0.9800
C14 H14 1.0000
C14 C15 1.536(4)
C24 H24A 0.9800
C24 H24B 0.9800
C24 H24C 0.9800
C3 C8 1.522(4)
C3 C2 1.417(4)
C27 C29 1.532(4)
C29 H29A 0.9800
C29 H29B 0.9800
C29 H29C 0.9800
C8 H8 1.0000
C8 C10 1.527(4)
C8 C9 1.537(4)
C10 H10A 0.9800
C10 H10B 0.9800
C10 H10C 0.9800
C26 H26A 0.9800
C26 H26B 0.9800
C26 H26C 0.9800
C17 C2 1.514(4)
C9 H9A 0.9800
C9 H9B 0.9800
C9 H9C 0.9800
C13 H13A 0.9800
C13 H13B 0.9800
C13 H13C 0.9800
C15 H15A 0.9800
C15 H15B 0.9800
C15 H15C 0.9800
C1 H1A 0.9900
C1 H1B 0.9900
C1 B1 1.580(4)

loop_
_geom_torsion_atom_site_label_1
_geom_torsion_atom_site_label_2
_geom_torsion_atom_site_label_3
_geom_torsion_atom_site_label_4
_geom_torsion
Pd1 P1 C22 C21 -179.4(2)
Pd1 P1 C22 C17 -0.6(3)
Pd1 P1 C27 C30 66.8(2)
Pd1 P1 C27 C28 -49.6(2)
Pd1 P1 C27 C29 -172.24(18)
Pd1 F1 B1 F3 -119.7(2)
Pd1 F1 B1 F2 125.8(2)
Pd1 F1 B1 C1 3.3(2)
Pd1 C1 B1 F3 112.8(2)
Pd1 C1 B1 F2 -119.2(3)
Pd1 C1 B1 F1 -3.6(3)
P1 C22 C17 C18 179.6(2)
P1 C22 C17 C2 0.8(4)
C21 C20 C19 C18 -0.3(5)
C21 C22 C17 C18 -1.5(5)
C21 C22 C17 C2 179.7(3)
C4 C3 C8 C10 67.8(3)
C4 C3 C8 C9 -55.9(4)
C4 C3 C2 Pd1 93.3(3)
C4 C3 C2 C7 0.1(4)
C4 C3 C2 C17 -160.5(3)
C18 C17 C2 Pd1 -179.3(2)
C18 C17 C2 C7 -78.2(3)
C18 C17 C2 C3 82.2(4)
C20 C21 C22 P1 -179.0(2)
C20 C21 C22 C17 2.1(5)
C19 C18 C17 C22 0.1(5)
C19 C18 C17 C2 179.1(3)
C6 C7 C14 C16 51.8(4)
C6 C7 C14 C15 -71.6(3)
C6 C7 C2 Pd1 -91.7(3)
C6 C7 C2 C3 0.0(4)
C6 C7 C2 C17 160.8(3)
C7 C6 C5 C4 4.0(4)
C7 C6 C5 C11 -175.2(3)
C23 P1 C22 C21 58.8(3)
C23 P1 C22 C17 -122.3(3)
C23 P1 C27 C30 -160.0(2)
C23 P1 C27 C28 83.6(2)
C23 P1 C27 C29 -39.0(3)
C22 P1 C27 C30 -45.1(2)
C22 P1 C27 C28 -161.4(2)
C22 P1 C27 C29 75.9(2)
C22 C21 C20 C19 -1.2(5)
C22 C17 C2 Pd1 -0.5(4)
C22 C17 C2 C7 100.6(4)
C22 C17 C2 C3 -99.0(4)
C5 C4 C3 C8 -170.7(3)
C5 C4 C3 C2 2.0(4)
C5 C6 C7 C14 173.6(3)
C5 C6 C7 C2 -2.1(4)
C12 C11 C5 C4 -8.4(4)
C12 C11 C5 C6 170.7(3)
C14 C7 C2 Pd1 92.8(3)
C14 C7 C2 C3 -175.5(3)
C14 C7 C2 C17 -14.7(4)
C3 C4 C5 C6 -3.9(4)
C3 C4 C5 C11 175.2(3)
C27 P1 C22 C21 -57.9(3)
C27 P1 C22 C17 121.0(3)
C8 C3 C2 Pd1 -94.4(3)
C8 C3 C2 C7 172.4(3)
C8 C3 C2 C17 11.9(4)
C17 C18 C19 C20 0.8(5)
C13 C11 C5 C4 -132.4(3)
C13 C11 C5 C6 46.7(4)
C2 C7 C14 C16 -132.6(3)
C2 C7 C14 C15 103.9(3)
C2 C3 C8 C10 -104.7(3)
C2 C3 C8 C9 131.7(3)
